data_4349462
loop_
_publ_author_name
'Meng, Yin-Shan'
'Wang, Chun-Hong'
'Zhang, Yi-Quan'
'Leng, Xue-Bing'
'Wang, Bing-Wu'
'Chen, Yao-Feng'
'Gao, Song'

_publ_section_title
;
 (Boratabenzene)(cyclooctatetraenyl) lanthanide complexes: a new type of
 organometallic single-ion magnet
;
_journal_issue 6
_journal_name_full 'Inorganic Chemistry Frontiers'
_journal_page_first 828
_journal_paper_doi 10.1039/C6QI00028B
_journal_volume 3
_journal_year 2016
_chemical_formula_sum 'C14 H16 B Dy'
_chemical_formula_weight 357.58
_space_group_IT_number 14
_space_group_name_Hall '-P 2ybc'
_space_group_name_H-M_alt 'P 1 21/c 1'
_symmetry_cell_setting monoclinic
_symmetry_space_group_name_H-M 'P 1 21/c 1'
_atom_sites_solution_hydrogens geom
_atom_sites_solution_primary direct
_atom_sites_solution_secondary difmap
_audit_creation_method SHELXL-97
_audit_update_record
;
2015-07-30 deposited with the CCDC.
2016-03-04 downloaded from the CCDC.
;
_cell_angle_alpha 90.00
_cell_angle_beta 97.9890(10)
_cell_angle_gamma 90.00
_cell_formula_units_Z 4
_cell_length_a 12.4412(12)
_cell_length_b 8.8630(8)
_cell_length_c 11.6155(11)
_cell_measurement_reflns_used 7388
_cell_measurement_temperature 143(2)
_cell_measurement_theta_max 30.55
_cell_measurement_theta_min 2.83
_cell_volume 1268.4(2)
_computing_cell_refinement 'Bruker SAINT'
_computing_data_collection 'Bruker APEX2'
_computing_data_reduction 'Bruker SAINT'
_computing_molecular_graphics 'Bruker SHELXTL'
_computing_publication_material 'Bruker SHELXTL'
_computing_structure_refinement 'SHELXL-97 (Sheldrick, 2008)'
_computing_structure_solution 'SHELXS-97 (Sheldrick, 2008)'
_diffrn_ambient_temperature 143(2)
_diffrn_measured_fraction_theta_full 0.998
_diffrn_measured_fraction_theta_max 0.998
_diffrn_measurement_device_type 'Bruker APEX-II CCD'
_diffrn_measurement_method '\f and \w scans'
_diffrn_radiation_monochromator graphite
_diffrn_radiation_source 'fine-focus sealed tube'
_diffrn_radiation_type MoK\a
_diffrn_radiation_wavelength 0.71073
_diffrn_reflns_av_R_equivalents 0.0177
_diffrn_reflns_av_sigmaI/netI 0.0193
_diffrn_reflns_limit_h_max 17
_diffrn_reflns_limit_h_min -17
_diffrn_reflns_limit_k_max 12
_diffrn_reflns_limit_k_min -8
_diffrn_reflns_limit_l_max 16
_diffrn_reflns_limit_l_min -16
_diffrn_reflns_number 12178
_diffrn_reflns_theta_full 30.55
_diffrn_reflns_theta_max 30.55
_diffrn_reflns_theta_min 2.83
_exptl_absorpt_coefficient_mu 5.859
_exptl_absorpt_correction_T_max 0.3589
_exptl_absorpt_correction_T_min 0.2336
_exptl_absorpt_correction_type multi-scan
_exptl_absorpt_process_details sadabs
_exptl_crystal_colour yellow
_exptl_crystal_density_diffrn 1.873
_exptl_crystal_density_method 'not measured'
_exptl_crystal_description block
_exptl_crystal_F_000 684
_exptl_crystal_size_max 0.35
_exptl_crystal_size_mid 0.28
_exptl_crystal_size_min 0.22
_refine_diff_density_max 0.894
_refine_diff_density_min -0.794
_refine_diff_density_rms 0.101
_refine_ls_extinction_method none
_refine_ls_goodness_of_fit_ref 1.110
_refine_ls_hydrogen_treatment constr
_refine_ls_matrix_type full
_refine_ls_number_parameters 146
_refine_ls_number_reflns 3874
_refine_ls_number_restraints 0
_refine_ls_restrained_S_all 1.110
_refine_ls_R_factor_all 0.0187
_refine_ls_R_factor_gt 0.0157
_refine_ls_shift/su_max 0.007
_refine_ls_shift/su_mean 0.000
_refine_ls_structure_factor_coef Fsqd
_refine_ls_weighting_details 'calc w=1/[\s^2^(Fo^2^)+(0.0153P)^2^+0.6841P] where P=(Fo^2^+2Fc^2^)/3'
_refine_ls_weighting_scheme calc
_refine_ls_wR_factor_gt 0.0383
_refine_ls_wR_factor_ref 0.0393
_reflns_number_gt 3528
_reflns_number_total 3874
_reflns_threshold_expression >2sigma(I)
_cod_data_source_file c6qi00028b2.cif
_cod_data_source_block dm12337
_cod_depositor_comments
;
The following automatic conversions were performed:

data item '_symmetry_cell_setting' value 'Monoclinic' was changed to
'monoclinic' in accordance with the
/home/saulius/struct/COD-crude-data/automatic-downloads/DataCite-retrospective/RSC/depositions/lib/dictionaries/cif_core.dic
dictionary named 'cif_core.dic' version 2.4.2 last updated on
2011-04-26.

Automatic conversion script
Id: cif_fix_values 6909 2019-04-08 15:41:33Z antanas 
;
_cod_original_sg_symbol_H-M P2(1)/c
_cod_database_code 4349462

loop_
_symmetry_equiv_pos_as_xyz
'x, y, z'
'-x, y+1/2, -z+1/2'
'-x, -y, -z'
'x, -y-1/2, z-1/2'

loop_
_atom_site_label
_atom_site_type_symbol
_atom_site_fract_x
_atom_site_fract_y
_atom_site_fract_z
_atom_site_U_iso_or_equiv
_atom_site_adp_type
_atom_site_occupancy
_atom_site_symmetry_multiplicity
_atom_site_calc_flag
_atom_site_refinement_flags
Dy1 Dy 0.281581(7) 0.048060(10) 0.619545(7) 0.01861(3) Uani 1 1 d .
B1 B 0.17113(19) -0.2169(3) 0.5378(2) 0.0225(4) Uani 1 1 d .
C1 C 0.14941(18) -0.0926(3) 0.44707(17) 0.0253(4) Uani 1 1 d .
H1 H 0.0772 -0.0579 0.4253 0.030 Uiso 1 1 calc R
C2 C 0.2334(2) -0.0282(3) 0.39490(17) 0.0292(5) Uani 1 1 d .
H2 H 0.2162 0.0453 0.3357 0.035 Uiso 1 1 calc R
C3 C 0.3421(2) -0.0691(3) 0.42755(19) 0.0288(5) Uani 1 1 d .
H3 H 0.3972 -0.0220 0.3912 0.035 Uiso 1 1 calc R
C4 C 0.37050(17) -0.1793(2) 0.51360(18) 0.0254(4) Uani 1 1 d .
H4 H 0.4446 -0.2065 0.5336 0.031 Uiso 1 1 calc R
C5 C 0.29203(16) -0.2496(2) 0.57019(17) 0.0223(4) Uani 1 1 d .
H5 H 0.3145 -0.3198 0.6305 0.027 Uiso 1 1 calc R
C6 C 0.07980(19) -0.2972(3) 0.5971(2) 0.0346(5) Uani 1 1 d .
H6A H 0.0204 -0.2261 0.6025 0.052 Uiso 1 1 calc R
H6B H 0.1102 -0.3308 0.6753 0.052 Uiso 1 1 calc R
H6C H 0.0521 -0.3845 0.5504 0.052 Uiso 1 1 calc R
C7 C 0.2238(2) 0.3190(3) 0.62336(19) 0.0326(5) Uani 1 1 d .
H7 H 0.1928 0.3911 0.5679 0.039 Uiso 1 1 calc R
C8 C 0.3394(2) 0.3200(2) 0.6381(2) 0.0317(5) Uani 1 1 d .
H8 H 0.3678 0.3936 0.5912 0.038 Uiso 1 1 calc R
C9 C 0.42103(18) 0.2369(3) 0.7063(2) 0.0295(4) Uani 1 1 d .
H9 H 0.4918 0.2679 0.6945 0.035 Uiso 1 1 calc R
C10 C 0.42331(18) 0.1189(3) 0.78778(19) 0.0290(4) Uani 1 1 d .
H10 H 0.4951 0.0892 0.8178 0.035 Uiso 1 1 calc R
C11 C 0.3444(2) 0.0349(3) 0.83509(18) 0.0303(5) Uani 1 1 d .
H11 H 0.3753 -0.0383 0.8896 0.036 Uiso 1 1 calc R
C12 C 0.2299(2) 0.0337(3) 0.8206(2) 0.0336(5) Uani 1 1 d .
H12 H 0.2016 -0.0409 0.8669 0.040 Uiso 1 1 calc R
C13 C 0.14793(19) 0.1172(3) 0.7535(2) 0.0342(5) Uani 1 1 d .
H13 H 0.0773 0.0865 0.7659 0.041 Uiso 1 1 calc R
C14 C 0.14544(19) 0.2361(3) 0.6718(2) 0.0349(5) Uani 1 1 d .
H14 H 0.0736 0.2670 0.6430 0.042 Uiso 1 1 calc R

loop_
_atom_site_aniso_label
_atom_site_aniso_U_11
_atom_site_aniso_U_22
_atom_site_aniso_U_33
_atom_site_aniso_U_23
_atom_site_aniso_U_13
_atom_site_aniso_U_12
Dy1 0.02280(5) 0.01624(5) 0.01720(5) -0.00467(3) 0.00422(3) -0.00105(3)
B1 0.0255(11) 0.0177(10) 0.0238(10) -0.0035(8) 0.0014(8) -0.0021(8)
C1 0.0259(10) 0.0269(10) 0.0209(9) -0.0018(8) -0.0051(7) 0.0000(8)
C2 0.0445(13) 0.0282(11) 0.0141(8) 0.0003(7) 0.0014(8) -0.0045(9)
C3 0.0370(12) 0.0295(12) 0.0231(9) -0.0050(8) 0.0155(8) -0.0043(9)
C4 0.0251(10) 0.0228(10) 0.0295(10) -0.0091(8) 0.0078(8) 0.0028(8)
C5 0.0258(9) 0.0159(9) 0.0245(9) -0.0019(7) 0.0015(7) 0.0027(7)
C6 0.0265(11) 0.0312(12) 0.0456(13) 0.0080(10) 0.0037(9) -0.0055(9)
C7 0.0477(14) 0.0215(10) 0.0264(10) -0.0020(8) -0.0028(9) 0.0110(9)
C8 0.0504(14) 0.0175(10) 0.0288(10) -0.0006(8) 0.0113(9) -0.0056(9)
C9 0.0277(10) 0.0240(10) 0.0380(11) -0.0102(9) 0.0088(9) -0.0090(8)
C10 0.0248(10) 0.0265(11) 0.0331(11) -0.0085(9) -0.0053(8) 0.0021(8)
C11 0.0435(13) 0.0248(11) 0.0210(9) 0.0009(8) -0.0008(9) 0.0052(9)
C12 0.0461(14) 0.0331(13) 0.0249(10) -0.0010(9) 0.0168(9) -0.0098(10)
C13 0.0266(11) 0.0436(14) 0.0353(11) -0.0137(10) 0.0142(9) -0.0054(9)
C14 0.0266(11) 0.0399(13) 0.0360(12) -0.0159(10) -0.0033(9) 0.0119(9)

loop_
_atom_type_symbol
_atom_type_description
_atom_type_scat_dispersion_real
_atom_type_scat_dispersion_imag
_atom_type_scat_source
C C 0.0033 0.0016 'International Tables Vol C Tables 4.2.6.8 and 6.1.1.4'
H H 0.0000 0.0000 'International Tables Vol C Tables 4.2.6.8 and 6.1.1.4'
B B 0.0013 0.0007 'International Tables Vol C Tables 4.2.6.8 and 6.1.1.4'
Dy Dy -0.1892 4.4098 'International Tables Vol C Tables 4.2.6.8 and 6.1.1.4'

loop_
_geom_angle_atom_site_label_1
_geom_angle_atom_site_label_2
_geom_angle_atom_site_label_3
_geom_angle
C13 Dy1 C7 62.51(9)
C13 Dy1 C14 32.79(9)
C7 Dy1 C14 32.37(9)
C13 Dy1 C12 32.53(9)
C7 Dy1 C12 85.47(8)
C14 Dy1 C12 62.62(9)
C13 Dy1 C8 85.35(8)
C7 Dy1 C8 32.94(9)
C14 Dy1 C8 62.45(9)
C12 Dy1 C8 94.36(8)
C13 Dy1 C9 93.94(8)
C7 Dy1 C9 62.61(8)
C14 Dy1 C9 84.97(8)
C12 Dy1 C9 85.00(8)
C8 Dy1 C9 32.44(8)
C13 Dy1 C11 62.32(8)
C7 Dy1 C11 94.42(7)
C14 Dy1 C11 85.26(8)
C12 Dy1 C11 32.59(8)
C8 Dy1 C11 85.05(7)
C9 Dy1 C11 62.10(8)
C13 Dy1 C10 84.89(8)
C7 Dy1 C10 85.38(7)
C14 Dy1 C10 94.02(7)
C12 Dy1 C10 62.22(8)
C8 Dy1 C10 62.26(8)
C9 Dy1 C10 32.45(8)
C11 Dy1 C10 32.33(8)
C13 Dy1 C3 154.81(8)
C7 Dy1 C3 120.22(7)
C14 Dy1 C3 137.77(8)
C12 Dy1 C3 153.96(7)
C8 Dy1 C3 109.56(7)
C9 Dy1 C3 109.58(7)
C11 Dy1 C3 136.85(8)
C10 Dy1 C3 119.83(7)
C13 Dy1 C4 145.19(8)
C7 Dy1 C4 149.97(7)
C14 Dy1 C4 161.10(7)
C12 Dy1 C4 124.38(8)
C8 Dy1 C4 128.95(7)
C9 Dy1 C4 112.23(7)
C11 Dy1 C4 109.30(7)
C10 Dy1 C4 104.73(7)
C3 Dy1 C4 30.55(7)
C13 Dy1 C2 126.00(8)
C7 Dy1 C2 103.45(7)
C14 Dy1 C2 109.60(7)
C12 Dy1 C2 147.24(8)
C8 Dy1 C2 110.33(7)
C9 Dy1 C2 127.25(7)
C11 Dy1 C2 162.13(7)
C10 Dy1 C2 148.67(7)
C3 Dy1 C2 30.39(7)
C4 Dy1 C2 54.14(7)
C13 Dy1 C5 115.18(8)
C7 Dy1 C5 163.53(7)
C14 Dy1 C5 138.79(8)
C12 Dy1 C5 100.00(7)
C8 Dy1 C5 158.49(7)
C9 Dy1 C5 133.00(7)
C11 Dy1 C5 98.50(7)
C10 Dy1 C5 110.95(7)
C3 Dy1 C5 54.18(7)
C4 Dy1 C5 30.06(6)
C2 Dy1 C5 63.84(7)
C1 B1 C5 112.46(18)
C1 B1 C6 124.0(2)
C5 B1 C6 123.46(19)
C1 B1 Dy1 70.23(11)
C5 B1 Dy1 70.00(11)
C6 B1 Dy1 125.17(15)
C2 C1 B1 121.5(2)
C2 C1 Dy1 73.74(12)
B1 C1 Dy1 77.88(11)
C2 C1 H1 119.2
B1 C1 H1 119.2
Dy1 C1 H1 120.1
C1 C2 C3 121.9(2)
C1 C2 Dy1 76.17(11)
C3 C2 Dy1 74.03(12)
C1 C2 H2 119.1
C3 C2 H2 119.1
Dy1 C2 H2 121.9
C2 C3 C4 120.6(2)
C2 C3 Dy1 75.57(12)
C4 C3 Dy1 75.41(11)
C2 C3 H3 119.7
C4 C3 H3 119.7
Dy1 C3 H3 120.4
C5 C4 C3 121.4(2)
C5 C4 Dy1 76.07(11)
C3 C4 Dy1 74.04(12)
C5 C4 H4 119.3
C3 C4 H4 119.3
Dy1 C4 H4 121.8
C4 C5 B1 121.89(19)
C4 C5 Dy1 73.88(12)
B1 C5 Dy1 78.00(11)
C4 C5 H5 119.1
B1 C5 H5 119.1
Dy1 C5 H5 120.0
B1 C6 H6A 109.5
B1 C6 H6B 109.5
H6A C6 H6B 109.5
B1 C6 H6C 109.5
H6A C6 H6C 109.5
H6B C6 H6C 109.5
C14 C7 C8 134.7(2)
C14 C7 Dy1 73.88(13)
C8 C7 Dy1 73.81(12)
C14 C7 H7 112.7
C8 C7 H7 112.7
Dy1 C7 H7 136.2
C9 C8 C7 134.6(2)
C9 C8 Dy1 73.87(12)
C7 C8 Dy1 73.25(13)
C9 C8 H8 112.7
C7 C8 H8 112.7
Dy1 C8 H8 137.2
C8 C9 C10 135.5(2)
C8 C9 Dy1 73.69(13)
C10 C9 Dy1 73.95(12)
C8 C9 H9 112.3
C10 C9 H9 112.3
Dy1 C9 H9 137.3
C11 C10 C9 135.0(2)
C11 C10 Dy1 73.72(12)
C9 C10 Dy1 73.60(12)
C11 C10 H10 112.5
C9 C10 H10 112.5
Dy1 C10 H10 137.4
C10 C11 C12 134.9(2)
C10 C11 Dy1 73.95(12)
C12 C11 Dy1 73.32(13)
C10 C11 H11 112.5
C12 C11 H11 112.5
Dy1 C11 H11 137.3
C13 C12 C11 134.8(2)
C13 C12 Dy1 73.57(13)
C11 C12 Dy1 74.09(12)
C13 C12 H12 112.6
C11 C12 H12 112.6
Dy1 C12 H12 136.5
C12 C13 C14 135.3(2)
C12 C13 Dy1 73.89(13)
C14 C13 Dy1 73.77(12)
C12 C13 H13 112.4
C14 C13 H13 112.4
Dy1 C13 H13 137.1
C7 C14 C13 135.1(2)
C7 C14 Dy1 73.75(13)
C13 C14 Dy1 73.44(13)
C7 C14 H14 112.4
C13 C14 H14 112.4
Dy1 C14 H14 137.7

loop_
_geom_bond_atom_site_label_1
_geom_bond_atom_site_label_2
_geom_bond_distance
Dy1 C13 2.506(2)
Dy1 C7 2.509(2)
Dy1 C14 2.510(2)
Dy1 C12 2.510(2)
Dy1 C8 2.516(2)
Dy1 C9 2.518(2)
Dy1 C11 2.520(2)
Dy1 C10 2.523(2)
Dy1 C3 2.662(2)
Dy1 C4 2.6792(19)
Dy1 C2 2.681(2)
Dy1 C5 2.707(2)
B1 C1 1.523(3)
B1 C5 1.527(3)
B1 C6 1.578(3)
C1 C2 1.400(3)
C1 H1 0.9500
C2 C3 1.401(3)
C2 H2 0.9500
C3 C4 1.407(3)
C3 H3 0.9500
C4 C5 1.397(3)
C4 H4 0.9500
C5 H5 0.9500
C6 H6A 0.9800
C6 H6B 0.9800
C6 H6C 0.9800
C7 C14 1.399(4)
C7 C8 1.425(4)
C7 H7 0.9500
C8 C9 1.406(3)
C8 H8 0.9500
C9 C10 1.409(3)
C9 H9 0.9500
C10 C11 1.404(3)
C10 H10 0.9500
C11 C12 1.411(4)
C11 H11 0.9500
C12 C13 1.405(4)
C12 H12 0.9500
C13 C14 1.416(4)
C13 H13 0.9500
C14 H14 0.9500

loop_
_geom_torsion_atom_site_label_1
_geom_torsion_atom_site_label_2
_geom_torsion_atom_site_label_3
_geom_torsion_atom_site_label_4
_geom_torsion
C13 Dy1 B1 C1 102.94(13)
C7 Dy1 B1 C1 46.74(16)
C14 Dy1 B1 C1 72.68(14)
C12 Dy1 B1 C1 135.59(13)
C8 Dy1 B1 C1 14.2(3)
C9 Dy1 B1 C1 -133.4(3)
C11 Dy1 B1 C1 164.93(12)
C10 Dy1 B1 C1 -169.75(12)
C3 Dy1 B1 C1 -62.12(13)
C4 Dy1 B1 C1 -95.84(14)
C2 Dy1 B1 C1 -28.61(12)
C5 Dy1 B1 C1 -124.26(18)
C13 Dy1 B1 C5 -132.80(13)
C7 Dy1 B1 C5 171.00(11)
C14 Dy1 B1 C5 -163.06(12)
C12 Dy1 B1 C5 -100.15(13)
C8 Dy1 B1 C5 138.4(2)
C9 Dy1 B1 C5 -9.1(3)
C11 Dy1 B1 C5 -70.81(13)
C10 Dy1 B1 C5 -45.49(16)
C3 Dy1 B1 C5 62.14(12)
C4 Dy1 B1 C5 28.42(11)
C2 Dy1 B1 C5 95.65(13)
C13 Dy1 B1 C6 -15.33(19)
C7 Dy1 B1 C6 -71.5(2)
C14 Dy1 B1 C6 -45.6(2)
C12 Dy1 B1 C6 17.32(19)
C8 Dy1 B1 C6 -104.1(3)
C9 Dy1 B1 C6 108.4(3)
C11 Dy1 B1 C6 46.7(2)
C10 Dy1 B1 C6 72.0(2)
C3 Dy1 B1 C6 179.6(2)
C4 Dy1 B1 C6 145.9(2)
C2 Dy1 B1 C6 -146.9(2)
C5 Dy1 B1 C6 117.5(2)
C5 B1 C1 C2 4.9(3)
C6 B1 C1 C2 -178.2(2)
Dy1 B1 C1 C2 62.10(18)
C5 B1 C1 Dy1 -57.18(15)
C6 B1 C1 Dy1 119.7(2)
C13 Dy1 C1 C2 150.36(14)
C7 Dy1 C1 C2 86.01(15)
C14 Dy1 C1 C2 117.34(15)
C12 Dy1 C1 C2 -179.85(14)
C8 Dy1 C1 C2 57.54(17)
C9 Dy1 C1 C2 23.7(2)
C11 Dy1 C1 C2 -151.32(14)
C10 Dy1 C1 C2 -96.0(3)
C3 Dy1 C1 C2 -28.78(13)
C4 Dy1 C1 C2 -62.72(14)
C5 Dy1 C1 C2 -96.33(15)
C13 Dy1 C1 B1 -81.33(14)
C7 Dy1 C1 B1 -145.67(13)
C14 Dy1 C1 B1 -114.34(13)
C12 Dy1 C1 B1 -51.53(15)
C8 Dy1 C1 B1 -174.14(12)
C9 Dy1 C1 B1 152.05(17)
C11 Dy1 C1 B1 -23.01(18)
C10 Dy1 C1 B1 32.3(4)
C3 Dy1 C1 B1 99.53(14)
C4 Dy1 C1 B1 65.59(12)
C2 Dy1 C1 B1 128.3(2)
C5 Dy1 C1 B1 31.99(12)
B1 C1 C2 C3 -3.3(3)
Dy1 C1 C2 C3 60.89(19)
B1 C1 C2 Dy1 -64.17(18)
C13 Dy1 C2 C1 -36.93(17)
C7 Dy1 C2 C1 -102.54(14)
C14 Dy1 C2 C1 -69.33(15)
C12 Dy1 C2 C1 0.3(2)
C8 Dy1 C2 C1 -136.28(14)
C9 Dy1 C2 C1 -168.18(13)
C11 Dy1 C2 C1 75.5(3)
C10 Dy1 C2 C1 153.96(15)
C3 Dy1 C2 C1 129.5(2)
C4 Dy1 C2 C1 99.71(15)
C5 Dy1 C2 C1 66.30(13)
C13 Dy1 C2 C3 -166.42(13)
C7 Dy1 C2 C3 127.98(14)
C14 Dy1 C2 C3 161.18(13)
C12 Dy1 C2 C3 -129.23(17)
C8 Dy1 C2 C3 94.24(14)
C9 Dy1 C2 C3 62.33(16)
C11 Dy1 C2 C3 -53.9(3)
C10 Dy1 C2 C3 24.5(2)
C4 Dy1 C2 C3 -29.78(12)
C5 Dy1 C2 C3 -63.19(13)
C1 C2 C3 C4 1.0(3)
Dy1 C2 C3 C4 62.95(18)
C1 C2 C3 Dy1 -61.93(19)
C13 Dy1 C3 C2 26.5(3)
C7 Dy1 C3 C2 -62.53(16)
C14 Dy1 C3 C2 -26.88(19)
C12 Dy1 C3 C2 107.3(2)
C8 Dy1 C3 C2 -97.07(14)
C9 Dy1 C3 C2 -131.56(14)
C11 Dy1 C3 C2 158.73(13)
C10 Dy1 C3 C2 -165.62(13)
C4 Dy1 C3 C2 127.6(2)
C5 Dy1 C3 C2 98.95(15)
C13 Dy1 C3 C4 -101.1(2)
C7 Dy1 C3 C4 169.82(13)
C14 Dy1 C3 C4 -154.52(14)
C12 Dy1 C3 C4 -20.4(3)
C8 Dy1 C3 C4 135.28(13)
C9 Dy1 C3 C4 100.79(14)
C11 Dy1 C3 C4 31.09(18)
C10 Dy1 C3 C4 66.74(15)
C2 Dy1 C3 C4 -127.6(2)
C5 Dy1 C3 C4 -28.69(12)
C2 C3 C4 C5 -0.9(3)
Dy1 C3 C4 C5 62.10(18)
C2 C3 C4 Dy1 -63.04(18)
C13 Dy1 C4 C5 4.0(2)
C7 Dy1 C4 C5 -146.75(15)
C14 Dy1 C4 C5 -65.8(3)
C12 Dy1 C4 C5 40.34(15)
C8 Dy1 C4 C5 172.52(12)
C9 Dy1 C4 C5 139.87(12)
C11 Dy1 C4 C5 72.98(14)
C10 Dy1 C4 C5 106.50(13)
C3 Dy1 C4 C5 -129.0(2)
C2 Dy1 C4 C5 -99.37(14)
C13 Dy1 C4 C3 132.98(16)
C7 Dy1 C4 C3 -17.8(2)
C14 Dy1 C4 C3 63.2(3)
C12 Dy1 C4 C3 169.33(13)
C8 Dy1 C4 C3 -58.49(16)
C9 Dy1 C4 C3 -91.14(14)
C11 Dy1 C4 C3 -158.03(13)
C10 Dy1 C4 C3 -124.51(14)
C2 Dy1 C4 C3 29.62(13)
C5 Dy1 C4 C3 129.0(2)
C3 C4 C5 B1 3.1(3)
Dy1 C4 C5 B1 64.23(17)
C3 C4 C5 Dy1 -61.10(18)
C1 B1 C5 C4 -4.9(3)
C6 B1 C5 C4 178.2(2)
Dy1 B1 C5 C4 -62.18(17)
C1 B1 C5 Dy1 57.32(15)
C6 B1 C5 Dy1 -119.6(2)
C13 Dy1 C5 C4 -177.49(13)
C7 Dy1 C5 C4 104.6(3)
C14 Dy1 C5 C4 153.35(13)
C12 Dy1 C5 C4 -147.15(13)
C8 Dy1 C5 C4 -16.0(2)
C9 Dy1 C5 C4 -54.66(16)
C11 Dy1 C5 C4 -114.15(13)
C10 Dy1 C5 C4 -83.21(13)
C3 Dy1 C5 C4 29.16(12)
C2 Dy1 C5 C4 62.99(13)
C13 Dy1 C5 B1 53.93(14)
C7 Dy1 C5 B1 -24.0(3)
C14 Dy1 C5 B1 24.76(17)
C12 Dy1 C5 B1 84.26(13)
C8 Dy1 C5 B1 -144.61(18)
C9 Dy1 C5 B1 176.76(12)
C11 Dy1 C5 B1 117.27(13)
C10 Dy1 C5 B1 148.21(12)
C3 Dy1 C5 B1 -99.43(14)
C4 Dy1 C5 B1 -128.59(18)
C2 Dy1 C5 B1 -65.59(12)
C13 Dy1 C7 C14 -18.36(13)
C12 Dy1 C7 C14 -42.56(14)
C8 Dy1 C7 C14 -147.8(2)
C9 Dy1 C7 C14 -129.28(15)
C11 Dy1 C7 C14 -73.93(14)
C10 Dy1 C7 C14 -105.00(14)
C3 Dy1 C7 C14 132.97(13)
C4 Dy1 C7 C14 143.30(15)
C2 Dy1 C7 C14 105.48(14)
C5 Dy1 C7 C14 67.7(3)
C13 Dy1 C7 C8 129.42(16)
C14 Dy1 C7 C8 147.8(2)
C12 Dy1 C7 C8 105.22(14)
C9 Dy1 C7 C8 18.51(13)
C11 Dy1 C7 C8 73.85(14)
C10 Dy1 C7 C8 42.78(14)
C3 Dy1 C7 C8 -79.25(15)
C4 Dy1 C7 C8 -68.9(2)
C2 Dy1 C7 C8 -106.74(14)
C5 Dy1 C7 C8 -144.5(2)
C14 C7 C8 C9 0.9(5)
Dy1 C7 C8 C9 -45.2(3)
C14 C7 C8 Dy1 46.1(3)
C13 Dy1 C8 C9 104.87(14)
C7 Dy1 C8 C9 148.3(2)
C14 Dy1 C8 C9 129.52(15)
C12 Dy1 C8 C9 73.57(14)
C11 Dy1 C8 C9 42.30(14)
C10 Dy1 C8 C9 18.20(12)
C3 Dy1 C8 C9 -95.97(14)
C4 Dy1 C8 C9 -68.60(15)
C2 Dy1 C8 C9 -128.35(13)
C5 Dy1 C8 C9 -58.4(2)
C13 Dy1 C8 C7 -43.43(14)
C14 Dy1 C8 C7 -18.78(13)
C12 Dy1 C8 C7 -74.73(15)
C9 Dy1 C8 C7 -148.3(2)
C11 Dy1 C8 C7 -106.00(14)
C10 Dy1 C8 C7 -130.10(15)
C3 Dy1 C8 C7 115.72(14)
C4 Dy1 C8 C7 143.10(13)
C2 Dy1 C8 C7 83.35(14)
C5 Dy1 C8 C7 153.34(16)
C7 C8 C9 C10 0.1(5)
Dy1 C8 C9 C10 -44.9(3)
C7 C8 C9 Dy1 45.0(3)
C13 Dy1 C9 C8 -74.93(14)
C7 Dy1 C9 C8 -18.77(13)
C14 Dy1 C9 C8 -43.36(14)
C12 Dy1 C9 C8 -106.25(14)
C11 Dy1 C9 C8 -130.64(15)
C10 Dy1 C9 C8 -149.0(2)
C3 Dy1 C9 C8 95.90(14)
C4 Dy1 C9 C8 128.54(13)
C2 Dy1 C9 C8 67.50(15)
C5 Dy1 C9 C8 154.73(12)
C13 Dy1 C9 C10 74.06(14)
C7 Dy1 C9 C10 130.22(15)
C14 Dy1 C9 C10 105.63(14)
C12 Dy1 C9 C10 42.74(14)
C8 Dy1 C9 C10 149.0(2)
C11 Dy1 C9 C10 18.34(13)
C3 Dy1 C9 C10 -115.11(13)
C4 Dy1 C9 C10 -82.47(14)
C2 Dy1 C9 C10 -143.51(13)
C5 Dy1 C9 C10 -56.28(16)
C8 C9 C10 C11 -0.1(5)
Dy1 C9 C10 C11 -44.9(3)
C8 C9 C10 Dy1 44.8(3)
C13 Dy1 C10 C11 43.04(14)
C7 Dy1 C10 C11 105.80(14)
C14 Dy1 C10 C11 74.57(15)
C12 Dy1 C10 C11 18.49(13)
C8 Dy1 C10 C11 130.46(15)
C9 Dy1 C10 C11 148.7(2)
C3 Dy1 C10 C11 -131.81(13)
C4 Dy1 C10 C11 -102.94(14)
C2 Dy1 C10 C11 -145.79(15)
C5 Dy1 C10 C11 -71.99(14)
C13 Dy1 C10 C9 -105.62(14)
C7 Dy1 C10 C9 -42.86(14)
C14 Dy1 C10 C9 -74.09(14)
C12 Dy1 C10 C9 -130.17(15)
C8 Dy1 C10 C9 -18.20(12)
C11 Dy1 C10 C9 -148.7(2)
C3 Dy1 C10 C9 79.54(14)
C4 Dy1 C10 C9 108.40(13)
C2 Dy1 C10 C9 65.55(19)
C5 Dy1 C10 C9 139.35(12)
C9 C10 C11 C12 0.1(5)
Dy1 C10 C11 C12 -44.8(3)
C9 C10 C11 Dy1 44.9(3)
C13 Dy1 C11 C10 -129.85(16)
C7 Dy1 C11 C10 -74.14(14)
C14 Dy1 C11 C10 -105.22(14)
C12 Dy1 C11 C10 -148.6(2)
C8 Dy1 C11 C10 -42.52(14)
C9 Dy1 C11 C10 -18.41(13)
C3 Dy1 C11 C10 71.00(16)
C4 Dy1 C11 C10 87.14(14)
C2 Dy1 C11 C10 107.7(3)
C5 Dy1 C11 C10 116.11(13)
C13 Dy1 C11 C12 18.75(14)
C7 Dy1 C11 C12 74.46(15)
C14 Dy1 C11 C12 43.38(14)
C8 Dy1 C11 C12 106.08(14)
C9 Dy1 C11 C12 130.19(16)
C10 Dy1 C11 C12 148.6(2)
C3 Dy1 C11 C12 -140.40(14)
C4 Dy1 C11 C12 -124.25(14)
C2 Dy1 C11 C12 -103.7(3)
C5 Dy1 C11 C12 -95.29(14)
C10 C11 C12 C13 -0.7(5)
Dy1 C11 C12 C13 -45.7(3)
C10 C11 C12 Dy1 45.0(3)
C7 Dy1 C12 C13 42.54(15)
C14 Dy1 C12 C13 18.47(14)
C8 Dy1 C12 C13 74.29(15)
C9 Dy1 C12 C13 105.39(15)
C11 Dy1 C12 C13 148.0(2)
C10 Dy1 C12 C13 129.69(16)
C3 Dy1 C12 C13 -128.63(19)
C4 Dy1 C12 C13 -141.01(14)
C2 Dy1 C12 C13 -65.4(2)
C5 Dy1 C12 C13 -121.79(14)
C13 Dy1 C12 C11 -148.0(2)
C7 Dy1 C12 C11 -105.51(14)
C14 Dy1 C12 C11 -129.57(16)
C8 Dy1 C12 C11 -73.76(14)
C9 Dy1 C12 C11 -42.66(14)
C10 Dy1 C12 C11 -18.35(13)
C3 Dy1 C12 C11 83.3(2)
C4 Dy1 C12 C11 70.94(15)
C2 Dy1 C12 C11 146.56(15)
C5 Dy1 C12 C11 90.16(14)
C11 C12 C13 C14 0.7(5)
Dy1 C12 C13 C14 -45.2(3)
C11 C12 C13 Dy1 45.9(3)
C7 Dy1 C13 C12 -130.56(16)
C14 Dy1 C13 C12 -148.7(2)
C8 Dy1 C13 C12 -105.63(15)
C9 Dy1 C13 C12 -74.32(15)
C11 Dy1 C13 C12 -18.78(13)
C10 Dy1 C13 C12 -43.12(15)
C3 Dy1 C13 C12 126.34(19)
C4 Dy1 C13 C12 65.45(19)
C2 Dy1 C13 C12 142.54(13)
C5 Dy1 C13 C12 67.66(15)
C7 Dy1 C13 C14 18.14(13)
C12 Dy1 C13 C14 148.7(2)
C8 Dy1 C13 C14 43.07(14)
C9 Dy1 C13 C14 74.38(14)
C11 Dy1 C13 C14 129.92(16)
C10 Dy1 C13 C14 105.58(14)
C3 Dy1 C13 C14 -85.0(2)
C4 Dy1 C13 C14 -145.85(14)
C2 Dy1 C13 C14 -68.76(16)
C5 Dy1 C13 C14 -143.64(13)
C8 C7 C14 C13 -1.6(5)
Dy1 C7 C14 C13 44.5(3)
C8 C7 C14 Dy1 -46.1(3)
C12 C13 C14 C7 0.6(5)
Dy1 C13 C14 C7 -44.6(3)
C12 C13 C14 Dy1 45.2(3)
C13 Dy1 C14 C7 148.9(2)
C12 Dy1 C14 C7 130.60(16)
C8 Dy1 C14 C7 19.09(13)
C9 Dy1 C14 C7 43.63(14)
C11 Dy1 C14 C7 105.98(14)
C10 Dy1 C14 C7 74.83(14)
C3 Dy1 C14 C7 -70.18(17)
C4 Dy1 C14 C7 -112.6(2)
C2 Dy1 C14 C7 -84.23(14)
C5 Dy1 C14 C7 -156.54(12)
C7 Dy1 C14 C13 -148.9(2)
C12 Dy1 C14 C13 -18.34(13)
C8 Dy1 C14 C13 -129.85(15)
C9 Dy1 C14 C13 -105.31(14)
C11 Dy1 C14 C13 -42.96(14)
C10 Dy1 C14 C13 -74.11(14)
C3 Dy1 C14 C13 140.88(14)
C4 Dy1 C14 C13 98.4(3)
C2 Dy1 C14 C13 126.83(13)
C5 Dy1 C14 C13 54.53(17)
